data_1532759
loop_
_publ_author_name
'Bruno, J.C.'
'Zaghete, M.A.'
'Cavalheiro, A.A.'
'Cilense, M.'
'Varela, J.A.'

_publ_section_title
;
 Structural effects of Li and K additives on the columbite precursor and
 0.9PMN - 0.1PT powders
;
_journal_name_full 'Materials Chemistry and Physics'
_journal_page_first 120
_journal_page_last 125
_journal_volume 84
_journal_year 2004
_chemical_formula_sum 'Mg0.3 Nb0.6 O3 Pb Ti0.1'
_chemical_name_systematic 'Pb ((Mg0.3 Nb0.6 Ti0.1) O3)'
_space_group_IT_number 221
_symmetry_space_group_name_Hall '-P 4 2 3'
_symmetry_space_group_name_H-M 'P m -3 m'
_cell_angle_alpha 90
_cell_angle_beta 90
_cell_angle_gamma 90
_cell_formula_units_Z 1
_cell_length_a 4.0394
_cell_length_b 4.0394
_cell_length_c 4.0394
_cell_volume 65.910
_citation_journal_id_ASTM MCHPDR
_cod_data_source_file Bruno_MCHPDR_2004_1895.cif
_cod_data_source_block Mg0.3Nb0.6O3Pb1Ti0.1
_cod_original_cell_volume 65.9099
_cod_original_formula_sum 'Mg0.3 Nb0.6 O3 Pb1 Ti0.1'
_cod_database_code 1532759

loop_
_symmetry_equiv_pos_as_xyz
x,y,z
-y,x,z
-x,-y,z
y,-x,z
x,-y,-z
y,x,-z
-x,y,-z
-y,-x,-z
z,x,y
-x,z,y
-z,-x,y
x,-z,y
z,-x,-y
x,z,-y
-z,x,-y
-x,-z,-y
y,z,x
y,-z,-x
z,y,-x
-y,z,-x
-z,-y,-x
-y,-z,x
z,-y,x
-z,y,x
-x,-y,-z
y,-x,-z
x,y,-z
-y,x,-z
-x,y,z
-y,-x,z
x,-y,z
y,x,z
-z,-x,-y
x,-z,-y
z,x,-y
-x,z,-y
-z,x,y
-x,-z,y
z,-x,y
x,z,y
-y,-z,-x
-y,z,x
-z,-y,x
y,-z,x
z,y,x
y,z,-x
-z,y,-x
z,-y,-x

loop_
_atom_site_label
_atom_site_type_symbol
_atom_site_fract_x
_atom_site_fract_y
_atom_site_fract_z
_atom_site_occupancy
_atom_site_U_iso_or_equiv
Ti1 Ti+4 0.5 0.5 0.5 0.1 0.0
Mg1 Mg+2 0.5 0.5 0.5 0.3 0.0
O1 O-2 0 0.5 0.5 1 0.0
Pb1 Pb+2 0 0.051 0.051 0.0833 0.0
Nb1 Nb+5 0.5 0.5 0.5 0.6 0.0
